data_2237947
loop_
_publ_author_name
'Corfield, Peter W. R.'
'Dobbs, Robert K.'
'Bell, Brian'

_publ_section_title
;
 Sodium bis(ethylenediamine)copper(II) tetracyanidocuprate(I)
;
_journal_coeditor_code LH5608
_journal_issue 6
_journal_name_full 'Acta Crystallographica Section E'
_journal_page_first m307
_journal_page_last m308
_journal_paper_doi 10.1107/S1600536813012075
_journal_volume 69
_journal_year 2013
_chemical_formula_iupac 'Na [Cu (C2 H8 N2)2] [Cu (C N)4]'
_chemical_formula_moiety 'Na +, C4 H16 Cu N4 2+, C4 Cu N4 3-'
_chemical_formula_sum 'C8 H16 Cu2 N8 Na'
_chemical_formula_weight 374.36
_chemical_name_systematic
;
Sodium bis(ethylenediamine)copper(II) tetracyanidocuprate(I)
;
_space_group_IT_number 14
_symmetry_cell_setting monoclinic
_symmetry_space_group_name_Hall '-P 2ybc'
_symmetry_space_group_name_H-M 'P 1 21/c 1'
_atom_sites_solution_hydrogens geom
_atom_sites_solution_primary heavy
_atom_sites_solution_secondary difmap
_cell_angle_alpha 90.00
_cell_angle_beta 98.320(10)
_cell_angle_gamma 90.00
_cell_formula_units_Z 4
_cell_length_a 8.8420(10)
_cell_length_b 10.7430(10)
_cell_length_c 15.268(3)
_cell_measurement_reflns_used 25
_cell_measurement_temperature 295(2)
_cell_measurement_theta_max 24.2
_cell_measurement_theta_min 2.7
_cell_volume 1435.0(4)
_computing_cell_refinement 'CAD-4 Software (Enraf--Nonius, 1994)'
_computing_data_collection 'CAD-4 Software (Enraf--Nonius, 1994)'
_computing_data_reduction
;
data reduction followed procedures in Corfield <i>et al.</i> (1973);
data were averaged with a local version of SORTAV (Blessing, 1989)
;
_computing_molecular_graphics 'ORTEPIII (Burnett & Johnson, 1996)'
_computing_publication_material 'SHELXL97 (Sheldrick, 2008)'
_computing_structure_refinement 'SHELXL97 (Sheldrick, 2008) and  <i>XABS2</i> (Parkin <i>et al.</i>, 1995)'
_computing_structure_solution 'locally modified program (Corfield, 1984)'
_diffrn_ambient_temperature 295(2)
_diffrn_measured_fraction_theta_full 1.000
_diffrn_measured_fraction_theta_max 0.979
_diffrn_measurement_device_type 'Enraf--Nonius CAD-4 diffractometer'
_diffrn_measurement_method '\q/2\q scans'
_diffrn_radiation_monochromator graphite
_diffrn_radiation_source 'fine-focus sealed tube'
_diffrn_radiation_type 'Cu K\a'
_diffrn_radiation_wavelength 1.5418
_diffrn_reflns_av_R_equivalents 0.0240
_diffrn_reflns_av_sigmaI/netI 0.0425
_diffrn_reflns_limit_h_max 10
_diffrn_reflns_limit_h_min -10
_diffrn_reflns_limit_k_max 11
_diffrn_reflns_limit_k_min 0
_diffrn_reflns_limit_l_max 18
_diffrn_reflns_limit_l_min 0
_diffrn_reflns_number 5288
_diffrn_reflns_theta_full 67.68
_diffrn_reflns_theta_max 70.20
_diffrn_reflns_theta_min 5.05
_diffrn_standards_decay_% 11
_diffrn_standards_interval_time 120
_diffrn_standards_number 3
_exptl_absorpt_coefficient_mu 3.935
_exptl_absorpt_correction_T_max 0.576
_exptl_absorpt_correction_T_min 0.361
_exptl_absorpt_correction_type integration
_exptl_absorpt_process_details 'Busing & Levy (1957)'
_exptl_crystal_colour 'dark blue'
_exptl_crystal_density_diffrn 1.733
_exptl_crystal_density_meas 1.732(3)
_exptl_crystal_density_method
; flotation in 1-bromobutane/1,1,4,4-tetrabutane mixtures.
Four independent determinations were made.
;
_exptl_crystal_description block
_exptl_crystal_F_000 756
_exptl_crystal_size_max 0.33
_exptl_crystal_size_mid 0.27
_exptl_crystal_size_min 0.16
_refine_diff_density_max 0.319
_refine_diff_density_min -0.199
_refine_ls_extinction_method none
_refine_ls_goodness_of_fit_ref 1.192
_refine_ls_hydrogen_treatment constr
_refine_ls_matrix_type full
_refine_ls_number_parameters 181
_refine_ls_number_reflns 2679
_refine_ls_number_restraints 0
_refine_ls_restrained_S_all 1.192
_refine_ls_R_factor_all 0.0300
_refine_ls_R_factor_gt 0.0293
_refine_ls_shift/su_max 0.000
_refine_ls_shift/su_mean 0.000
_refine_ls_structure_factor_coef Fsqd
_refine_ls_weighting_details 'calc w=1/[\s^2^(Fo^2^)+(0.0000P)^2^+1.1600P] where P=(Fo^2^+2Fc^2^)/3'
_refine_ls_weighting_scheme calc
_refine_ls_wR_factor_gt 0.0862
_refine_ls_wR_factor_ref 0.0867
_reflns_number_gt 2614
_reflns_number_total 2679
_reflns_threshold_expression I>2\s(I)
_cod_data_source_file lh5608.cif
_cod_data_source_block I
_cod_original_sg_symbol_H-M 'P 21/c'
_cod_database_code 2237947
_cod_database_fobs_code 2237947

loop_
_symmetry_equiv_pos_as_xyz
'x, y, z'
'x, -y+1/2, z+1/2'
'-x, -y, -z'
'-x, y-1/2, -z-1/2'

loop_
_atom_site_type_symbol
_atom_site_label
_atom_site_fract_x
_atom_site_fract_y
_atom_site_fract_z
_atom_site_U_iso_or_equiv
_atom_site_adp_type
_atom_site_calc_flag
_atom_site_refinement_flags
_atom_site_occupancy
_atom_site_symmetry_multiplicity
_atom_site_disorder_assembly
_atom_site_disorder_group
Cu Cu1 0.71472(4) -0.04991(3) 0.31263(2) 0.03584(13) Uani d . 1 1 . .
Cu Cu2 0.24744(4) 0.07238(3) 0.27612(2) 0.03475(13) Uani d . 1 1 B .
Na Na 0.22615(12) -0.26385(10) 0.40880(7) 0.0409(2) Uani d . 1 1 . .
N N1 0.9771(3) -0.2440(3) 0.3300(2) 0.0638(8) Uani d . 1 1 . .
C C1 0.8783(3) -0.1771(2) 0.32825(17) 0.0371(5) Uani d . 1 1 . .
N N2 0.3881(3) -0.1387(3) 0.33609(18) 0.0526(6) Uani d . 1 1 . .
C C2 0.5099(3) -0.1134(2) 0.32682(16) 0.0353(5) Uani d . 1 1 . .
N N3 0.7238(4) 0.0236(3) 0.11626(17) 0.0588(7) Uani d . 1 1 . .
C C3 0.7155(3) 0.0020(2) 0.18738(18) 0.0384(6) Uani d . 1 1 . .
N N4 0.7729(3) 0.1558(3) 0.4577(2) 0.0632(7) Uani d . 1 1 . .
C C4 0.7567(3) 0.0847(3) 0.4020(2) 0.0435(6) Uani d . 1 1 . .
N N5 0.3599(3) 0.0853(2) 0.17195(15) 0.0401(5) Uani d . 1 1 . .
H H5A 0.3405 0.1593 0.1451 0.048 Uiso calc R 1 1 A 1
H H5B 0.4612 0.0797 0.1899 0.048 Uiso calc R 1 1 A 1
C C6 0.3095(6) -0.0168(5) 0.1094(3) 0.0489(14) Uani d P 0.817(15) 1 B 1
H H6A 0.3605 -0.0937 0.1296 0.073 Uiso calc PR 0.817(15) 1 B 1
H H6B 0.3348 0.0027 0.0512 0.073 Uiso calc PR 0.817(15) 1 B 1
C C7 0.1402(6) -0.0307(5) 0.1052(3) 0.0508(13) Uani d P 0.817(15) 1 B 1
H H7A 0.0884 0.0403 0.0752 0.076 Uiso calc PR 0.817(15) 1 B 1
H H7B 0.1057 -0.1054 0.0726 0.076 Uiso calc PR 0.817(15) 1 B 1
C C6A 0.257(3) 0.034(2) 0.0970(12) 0.047(5) Uiso d P 0.183(15) 1 B 2
H H6A1 0.3137 0.0120 0.0496 0.070 Uiso calc PR 0.183(15) 1 B 2
H H6A2 0.1804 0.0958 0.0747 0.070 Uiso calc PR 0.183(15) 1 B 2
C C7A 0.181(3) -0.077(3) 0.1271(17) 0.055(6) Uiso d P 0.183(15) 1 B 2
H H7A1 0.1095 -0.1110 0.0791 0.083 Uiso calc PR 0.183(15) 1 B 2
H H7A2 0.2567 -0.1401 0.1472 0.083 Uiso calc PR 0.183(15) 1 B 2
N N8 0.1045(3) -0.0388(2) 0.19709(16) 0.0446(5) Uani d . 1 1 . .
H H8A 0.1150 -0.1179 0.2164 0.053 Uiso calc R 1 1 B 1
H H8B 0.0072 -0.0151 0.1984 0.053 Uiso calc R 1 1 B 1
N N9 0.1297(3) 0.0750(2) 0.37895(17) 0.0469(6) Uani d . 1 1 . .
H H9A 0.0287 0.0782 0.3595 0.056 Uiso calc R 1 1 B .
H H9B 0.1493 0.0057 0.4118 0.056 Uiso calc R 1 1 . .
C C10 0.1775(4) 0.1856(3) 0.4322(2) 0.0555(8) Uani d . 1 1 B .
H H10A 0.1477 0.1779 0.4906 0.083 Uiso calc R 1 1 . .
H H10B 0.1295 0.2595 0.4041 0.083 Uiso calc R 1 1 . .
C C11 0.3480(4) 0.1955(3) 0.43916(19) 0.0552(8) Uani d . 1 1 . .
H H11A 0.3830 0.2729 0.4678 0.083 Uiso calc R 1 1 B .
H H11B 0.3963 0.1270 0.4740 0.083 Uiso calc R 1 1 . .
N N12 0.3880(3) 0.1914(2) 0.34902(14) 0.0396(5) Uani d . 1 1 B .
H H12A 0.4855 0.1663 0.3508 0.048 Uiso calc R 1 1 . .
H H12B 0.3789 0.2677 0.3246 0.048 Uiso calc R 1 1 . .

loop_
_atom_site_aniso_label
_atom_site_aniso_U_11
_atom_site_aniso_U_22
_atom_site_aniso_U_33
_atom_site_aniso_U_12
_atom_site_aniso_U_13
_atom_site_aniso_U_23
Cu1 0.0382(2) 0.0338(2) 0.0355(2) -0.00035(15) 0.00530(16) -0.00042(14)
Cu2 0.0366(2) 0.0353(2) 0.0331(2) -0.00367(14) 0.00756(15) -0.00332(14)
Na 0.0462(6) 0.0331(5) 0.0447(6) -0.0020(4) 0.0107(4) -0.0033(4)
N1 0.0515(15) 0.0500(16) 0.091(2) 0.0087(13) 0.0137(14) 0.0131(15)
C1 0.0375(13) 0.0344(14) 0.0385(13) -0.0029(11) 0.0020(10) 0.0027(10)
N2 0.0444(14) 0.0560(16) 0.0578(15) -0.0038(12) 0.0089(11) 0.0106(12)
C2 0.0429(14) 0.0289(13) 0.0335(12) 0.0004(10) 0.0038(10) 0.0037(10)
N3 0.084(2) 0.0511(16) 0.0416(14) -0.0138(14) 0.0114(13) 0.0056(12)
C3 0.0405(13) 0.0319(13) 0.0430(14) -0.0007(11) 0.0062(11) 0.0026(11)
N4 0.0684(18) 0.0588(18) 0.0638(17) -0.0049(14) 0.0139(14) -0.0237(15)
C4 0.0415(14) 0.0421(15) 0.0470(15) 0.0001(12) 0.0070(12) -0.0039(12)
N5 0.0438(12) 0.0387(12) 0.0395(11) 0.0005(9) 0.0112(9) 0.0028(9)
C6 0.058(3) 0.055(3) 0.0351(18) 0.003(2) 0.0101(16) -0.0093(17)
C7 0.059(2) 0.051(3) 0.039(2) 0.000(2) -0.0056(17) -0.0091(18)
N8 0.0418(12) 0.0447(13) 0.0452(13) -0.0075(10) -0.0003(10) 0.0018(10)
N9 0.0525(14) 0.0448(14) 0.0472(13) 0.0005(11) 0.0199(11) 0.0014(10)
C10 0.077(2) 0.0510(18) 0.0426(15) 0.0078(16) 0.0224(15) -0.0060(13)
C11 0.077(2) 0.0523(18) 0.0336(14) -0.0028(16) -0.0017(13) -0.0027(13)
N12 0.0427(12) 0.0343(12) 0.0404(11) -0.0002(9) 0.0018(9) -0.0001(9)

loop_
_atom_type_symbol
_atom_type_description
_atom_type_scat_dispersion_real
_atom_type_scat_dispersion_imag
_atom_type_scat_source
Cu Cu -1.9646 0.5888 'International Tables Vol C Tables 4.2.6.8 and 6.1.1.4'
Na Na 0.1353 0.1239 'International Tables Vol C Tables 4.2.6.8 and 6.1.1.4'
N N 0.0311 0.0180 'International Tables Vol C Tables 4.2.6.8 and 6.1.1.4'
C C 0.0181 0.0091 'International Tables Vol C Tables 4.2.6.8 and 6.1.1.4'
H H 0.0000 0.0000 'International Tables Vol C Tables 4.2.6.8 and 6.1.1.4'

loop_
_geom_angle_atom_site_label_1
_geom_angle_atom_site_label_2
_geom_angle_atom_site_label_3
_geom_angle_site_symmetry_1
_geom_angle_site_symmetry_3
_geom_angle
_geom_angle_publ_flag
C1 Cu1 C2 . . 114.43(10) n
C1 Cu1 C3 . . 101.82(11) n
C1 Cu1 C4 . . 111.06(11) n
C2 Cu1 C3 . . 109.40(10) n
C2 Cu1 C4 . . 105.04(11) n
C3 Cu1 C4 . . 115.42(12) ?
N5 Cu2 N9 . . 175.03(10) ?
N5 Cu2 N12 . . 93.29(9) ?
N9 Cu2 N12 . . 84.65(10) ?
N5 Cu2 N8 . . 84.59(10) ?
N9 Cu2 N8 . . 97.23(11) ?
N12 Cu2 N8 . . 176.43(10) ?
N1 Na N2 1_455 . 107.11(10) ?
N1 Na N3 1_455 4_656 100.77(11) ?
N1 Na N4 1_455 3_656 106.49(12) ?
N2 Na N3 . 4_656 109.50(11) ?
N2 Na N4 . 3_656 101.61(11) ?
N3 Na N4 4_656 3_656 129.84(11) ?
Cu1 C1 N1 . . 172.9(3) ?
Cu1 C2 N2 . . 173.5(3) ?
Cu1 C3 N3 . . 174.5(3) ?
Cu1 C4 N4 . . 173.8(3) ?
C1 N1 Na . 1_655 137.0(3) ?
C2 N2 Na . . 147.6(2) ?
C3 N3 Na . 4_666 113.3(2) ?
C4 N4 Na . 3_656 165.3(3) ?
Cu2 N5 C6 . . 108.9(2) ?
Cu2 N5 C6A . . 105.6(8) ?
C6 N5 H5A . . 109.9 ?
C6 N5 H5B . . 109.9 ?
C6A N5 H5A . . 85.3 ?
C6A N5 H5B . . 134.0 ?
Cu2 N5 H5A . . 109.9 ?
Cu2 N5 H5B . . 109.9 ?
H5A N5 H5B . . 108.3 ?
N5 C6 C7 . . 107.9(4) ?
N5 C6A C7A . . 108.6(19) ?
N5 C6 H6A . . 110.1 ?
N5 C6 H6B . . 110.1 ?
N5 C6A H6A1 . . 110.0 ?
N5 C6A H6A2 . . 110.0 ?
C7 C6 H6A . . 110.1 ?
C7 C6 H6B . . 110.1 ?
C7A C6A H6A1 . . 110.0 ?
C7A C6A H6A2 . . 110.0 ?
H6A C6 H6B . . 108.4 ?
H6A1 C6A H6A2 . . 108.3 ?
C6 C7 N8 . . 108.3(4) ?
C6A C7A N8 . . 107(2) ?
C6 C7 H7A . . 110.0 ?
C6 C7 H7B . . 110.0 ?
C6A C7A H7A1 . . 110.3 ?
C6A C7A H7A2 . . 110.3 ?
N8 C7 H7A . . 110.0 ?
N8 C7 H7B . . 110.0 ?
N8 C7A H7A1 . . 110.3 ?
N8 C7A H7A2 . . 110.3 ?
H7A C7 H7B . . 108.4 ?
H7A1 C7A H7A2 . . 108.6 ?
C7 N8 Cu2 . . 109.4(2) ?
C7A N8 Cu2 . . 107.3(10) ?
C7 N8 H8A . . 109.8 ?
C7 N8 H8B . . 109.8 ?
C7A N8 H8A . . 86.4 ?
C7A N8 H8B . . 131.8 ?
Cu2 N8 H8A . . 109.8 ?
Cu2 N8 H8B . . 109.8 ?
H8A N8 H8B . . 108.3 ?
Cu2 N9 C10 . . 107.72(18) ?
Cu2 N9 H9A . . 110.2 ?
Cu2 N9 H9B . . 110.2 ?
C10 N9 H9A . . 110.2 ?
C10 N9 H9B . . 110.2 ?
H9A N9 H9B . . 108.5 ?
N9 C10 C11 . . 107.6(3) ?
N9 C10 H10A . . 110.2 ?
N9 C10 H10B . . 110.2 ?
C11 C10 H10A . . 110.2 ?
C11 C10 H10B . . 110.2 ?
H10A C10 H10B . . 108.5 ?
C10 C11 N12 . . 107.9(2) ?
C10 C11 H11A . . 110.1 ?
C10 C11 H11B . . 110.1 ?
N12 C11 H11A . . 110.1 ?
N12 C11 H11B . . 110.1 ?
H11A C11 H11B . . 108.4 ?
C11 N12 Cu2 . . 108.96(18) ?
C11 N12 H12A . . 109.9 ?
C11 N12 H12B . . 109.9 ?
Cu2 N12 H12A . . 109.9 ?
Cu2 N12 H12B . . 109.9 ?
H12A N12 H12B . . 108.3 ?

loop_
_geom_bond_atom_site_label_1
_geom_bond_atom_site_label_2
_geom_bond_site_symmetry_2
_geom_bond_distance
_geom_bond_publ_flag
Cu1 C1 . 1.979(3) n
Cu1 C2 . 1.976(3) n
Cu1 C3 . 1.993(3) n
Cu1 C4 . 1.986(3) n
Cu2 N5 . 1.999(2) n
Cu2 N8 . 2.009(2) n
Cu2 N9 . 2.005(2) n
Cu2 N12 . 2.004(2) n
C1 N1 . 1.129(4) n
C2 N2 . 1.139(4) n
C3 N3 . 1.123(4) n
C4 N4 . 1.138(4) n
Na N1 1_455 2.361(3) n
Na N2 . 2.356(3) n
Na N3 4_656 2.367(3) n
Na N4 3_656 2.344(3) n
N5 C6A . 1.464(18) ?
N5 C6 . 1.480(5) ?
N5 H5A . 0.9000 ?
N5 H5B . 0.9000 ?
C6 C7 . 1.497(7) ?
C6 H6A . 0.9700 ?
C6 H6B . 0.9700 ?
C7 N8 . 1.484(5) ?
C7 H7A . 0.9700 ?
C7 H7B . 0.9700 ?
C6A C7A . 1.47(3) ?
C6A H6A1 . 0.9700 ?
C6A H6A2 . 0.9700 ?
C7A N8 . 1.41(2) ?
C7A H7A1 . 0.9700 ?
C7A H7A2 . 0.9700 ?
N8 H8A . 0.9000 ?
N8 H8B . 0.9000 ?
N9 C10 . 1.467(4) ?
N9 H9A . 0.9000 ?
N9 H9B . 0.9000 ?
C10 C11 . 1.499(5) ?
C10 H10A . 0.9700 ?
C10 H10B . 0.9700 ?
C11 N12 . 1.470(4) ?
C11 H11A . 0.9700 ?
C11 H11B . 0.9700 ?
N12 H12A . 0.9000 ?
N12 H12B . 0.9000 ?

loop_
_geom_torsion_atom_site_label_1
_geom_torsion_atom_site_label_2
_geom_torsion_atom_site_label_3
_geom_torsion_atom_site_label_4
_geom_torsion
N5 C6 C7 N8 -50.3(6)
N5 C6A C7A N8 58(3)
N9 C10 C11 N12 53.0(3)
